data_1540008
loop_
_publ_author_name
'Zyryanov, V.V.'

_publ_section_title
;
 Structure and thermal behavior of metastable sillenites obtainedby
 mechanosynthesis
;
_journal_name_full 'Zhurnal Strukturnoi Khimii (Issue-No. from 1981)'
_journal_page_first 480
_journal_page_last 490
_journal_volume 45
_journal_year 2004
_chemical_formula_sum 'Bi4.11 Hg1.01 O7.17'
_space_group_IT_number 197
_symmetry_space_group_name_Hall 'I 2 2 3'
_symmetry_space_group_name_H-M 'I 2 3'
_cell_angle_alpha 90
_cell_angle_beta 90
_cell_angle_gamma 90
_cell_formula_units_Z 5
_cell_length_a 10.209
_cell_length_b 10.209
_cell_length_c 10.209
_cell_volume 1064.020
_citation_journal_id_ASTM ZSTKAI
_cod_data_source_file Zyryanov_ZSTKAI_2004_576.cif
_cod_data_source_block Bi4.11Hg1.01O7.17
_cod_original_cell_volume 1064.019
_cod_database_code 1540008

loop_
_symmetry_equiv_pos_as_xyz
x,y,z
-x,-y,z
x,-y,-z
-x,y,-z
z,x,y
-z,-x,y
z,-x,-y
-z,x,-y
y,z,x
y,-z,-x
-y,z,-x
-y,-z,x
x+1/2,y+1/2,z+1/2
-x+1/2,-y+1/2,z+1/2
x+1/2,-y+1/2,-z+1/2
-x+1/2,y+1/2,-z+1/2
z+1/2,x+1/2,y+1/2
-z+1/2,-x+1/2,y+1/2
z+1/2,-x+1/2,-y+1/2
-z+1/2,x+1/2,-y+1/2
y+1/2,z+1/2,x+1/2
y+1/2,-z+1/2,-x+1/2
-y+1/2,z+1/2,-x+1/2
-y+1/2,-z+1/2,x+1/2

loop_
_atom_site_label
_atom_site_type_symbol
_atom_site_fract_x
_atom_site_fract_y
_atom_site_fract_z
_atom_site_occupancy
_atom_site_U_iso_or_equiv
O3 O-2 0.117 0.117 0.117 0.6 0.0
Hg1 Hg+2 0.182 0.315 0.017 0.21 0.0
Bi2 Bi+3 0.017 0.017 0.017 0.2 0.0
O2 O-2 0.19 0.19 0.19 1 0.0
Bi1 Bi+3 0.182 0.315 0.017 0.79 0.0
O1 O-2 0.128 0.27 0.5 0.96 0.0
